data_7040721
loop_
_publ_author_name
'Zheng, Chunyang'
'Xu, Juping'
'Wang, Feng'
'Tao, Jun'
'Li, Dongfeng'

_publ_section_title
;
 Spin crossover and reversible single-crystal to single-crystal
 transformation behaviour in two cyanide-bridged mixed-valence {FeFe}
 clusters.
;
_journal_issue 43
_journal_name_full 'Dalton transactions (Cambridge, England : 2003)'
_journal_page_first 17254
_journal_page_last 17263
_journal_paper_doi 10.1039/c6dt03436e
_journal_volume 45
_journal_year 2016
_chemical_formula_sum 'C66 H70 B2 Cl2 Fe4 N26 O9'
_chemical_formula_weight 1687.40
_space_group_crystal_system monoclinic
_space_group_IT_number 14
_space_group_name_Hall '-P 2yn'
_space_group_name_H-M_alt 'P 1 21/n 1'
_symmetry_space_group_name_Hall '-P 2yn'
_symmetry_space_group_name_H-M 'P 1 21/n 1'
_atom_sites_solution_hydrogens mixed
_audit_creation_method SHELXL-2014/7
_audit_update_record
;
2016-09-02 deposited with the CCDC.
2016-09-26 downloaded from the CCDC.
;
_cell_angle_alpha 90
_cell_angle_beta 98.7200(10)
_cell_angle_gamma 90
_cell_formula_units_Z 2
_cell_length_a 12.9229(12)
_cell_length_b 17.8121(17)
_cell_length_c 16.2091(15)
_cell_measurement_reflns_used 8514
_cell_measurement_temperature 100(2)
_cell_measurement_theta_max 31.22
_cell_measurement_theta_min 2.20
_cell_volume 3687.9(6)
_computing_cell_refinement 'Bruker SAINT'
_computing_data_collection 'Bruker APEX2'
_computing_data_reduction 'Bruker SAINT'
_computing_structure_refinement 'SHELXL-2014/7 (Sheldrick, 2014)'
_computing_structure_solution 'SHELXS-2014 (Sheldrick, 2014)'
_diffrn_ambient_temperature 100(2)
_diffrn_measured_fraction_theta_full 0.995
_diffrn_measured_fraction_theta_max 0.995
_diffrn_measurement_device_type 'Bruker APEX-II CCD'
_diffrn_measurement_method '\f and \w scans'
_diffrn_radiation_monochromator graphite
_diffrn_radiation_source 'fine-focus sealed tube'
_diffrn_radiation_type MoK\a
_diffrn_radiation_wavelength 0.71073
_diffrn_reflns_av_R_equivalents 0.0522
_diffrn_reflns_av_unetI/netI 0.0456
_diffrn_reflns_Laue_measured_fraction_full 0.995
_diffrn_reflns_Laue_measured_fraction_max 0.995
_diffrn_reflns_limit_h_max 15
_diffrn_reflns_limit_h_min -15
_diffrn_reflns_limit_k_max 21
_diffrn_reflns_limit_k_min -20
_diffrn_reflns_limit_l_max 19
_diffrn_reflns_limit_l_min -19
_diffrn_reflns_number 27393
_diffrn_reflns_point_group_measured_fraction_full 0.995
_diffrn_reflns_point_group_measured_fraction_max 0.995
_diffrn_reflns_theta_full 25.242
_diffrn_reflns_theta_max 25.499
_diffrn_reflns_theta_min 1.710
_exptl_absorpt_coefficient_mu 0.918
_exptl_absorpt_correction_T_max 0.9138
_exptl_absorpt_correction_T_min 0.8978
_exptl_absorpt_correction_type multi-scan
_exptl_absorpt_process_details sadabs
_exptl_crystal_colour Red
_exptl_crystal_density_diffrn 1.520
_exptl_crystal_description Block
_exptl_crystal_F_000 1736
_exptl_crystal_size_max 0.120
_exptl_crystal_size_mid 0.100
_exptl_crystal_size_min 0.100
_refine_diff_density_max 0.466
_refine_diff_density_min -0.594
_refine_diff_density_rms 0.065
_refine_ls_extinction_method none
_refine_ls_goodness_of_fit_ref 1.029
_refine_ls_hydrogen_treatment constr
_refine_ls_matrix_type full
_refine_ls_number_parameters 545
_refine_ls_number_reflns 6838
_refine_ls_number_restraints 136
_refine_ls_restrained_S_all 1.035
_refine_ls_R_factor_all 0.0523
_refine_ls_R_factor_gt 0.0331
_refine_ls_shift/su_max 0.001
_refine_ls_shift/su_mean 0.000
_refine_ls_structure_factor_coef Fsqd
_refine_ls_weighting_details 'w=1/[\s^2^(Fo^2^)+(0.0306P)^2^+3.3692P] where P=(Fo^2^+2Fc^2^)/3'
_refine_ls_weighting_scheme calc
_refine_ls_wR_factor_gt 0.0754
_refine_ls_wR_factor_ref 0.0857
_reflns_Friedel_coverage 0.000
_reflns_number_gt 5306
_reflns_number_total 6838
_reflns_threshold_expression 'I > 2\s(I)'
_cod_data_source_file c6dt03436e2.cif
_cod_data_source_block 2_H2O-re-100K
_cod_depositor_comments 'Adding full bibliography for 7040715--7040730.cif.'
_cod_database_code 7040721
_shelx_shelxl_version_number 2014/7
_shelx_space_group_comment
;
The symmetry employed for this shelxl refinement is uniquely defined
by the following loop, which should always be used as a source of
symmetry information in preference to the above space-group names.
They are only intended as comments.
;
_shelx_estimated_absorpt_t_min 0.898
_shelx_estimated_absorpt_t_max 0.914

loop_
_space_group_symop_operation_xyz
'x, y, z'
'-x+1/2, y+1/2, -z+1/2'
'-x, -y, -z'
'x-1/2, -y-1/2, z-1/2'

loop_
_atom_site_label
_atom_site_type_symbol
_atom_site_fract_x
_atom_site_fract_y
_atom_site_fract_z
_atom_site_U_iso_or_equiv
_atom_site_adp_type
_atom_site_occupancy
_atom_site_site_symmetry_order
_atom_site_calc_flag
_atom_site_refinement_flags_posn
_atom_site_refinement_flags_adp
_atom_site_refinement_flags_occupancy
_atom_site_disorder_assembly
_atom_site_disorder_group
Fe1 Fe -0.18130(3) 0.07511(2) 0.08488(2) 0.01431(9) Uani 1 1 d . . . . .
Fe2 Fe 0.14250(3) 0.18544(2) 0.00964(2) 0.01524(9) Uani 1 1 d . . . . .
B1 B -0.1813(2) 0.07587(16) 0.27593(17) 0.0195(6) Uani 1 1 d . . . . .
H1 H -0.1823 0.0768 0.3375 0.023 Uiso 1 1 d R U . . .
N1 N -0.17849(16) -0.08101(12) 0.00491(12) 0.0175(4) Uani 1 1 d . . . . .
N2 N 0.00294(16) 0.14930(11) 0.01799(12) 0.0171(4) Uani 1 1 d . . . . .
N3 N -0.32326(18) 0.14615(14) -0.06409(14) 0.0296(5) Uani 1 1 d . . . . .
N4 N -0.07780(16) 0.02684(11) 0.17142(12) 0.0166(4) Uani 1 1 d . . . . .
N5 N -0.09020(16) 0.02870(11) 0.25334(12) 0.0184(4) Uani 1 1 d . . . . .
N6 N -0.29633(16) 0.04009(11) 0.14243(12) 0.0178(4) Uani 1 1 d . . . . .
N7 N -0.28480(16) 0.04548(11) 0.22720(12) 0.0183(4) Uani 1 1 d . . . . .
N8 N -0.17918(16) 0.16500(11) 0.15610(12) 0.0177(4) Uani 1 1 d . . . . .
N9 N -0.16932(16) 0.15516(12) 0.24067(12) 0.0191(5) Uani 1 1 d . . . . .
N10 N 0.16875(16) 0.18721(11) 0.13281(12) 0.0183(4) Uani 1 1 d . . . . .
N11 N 0.10600(16) 0.29360(12) 0.02120(13) 0.0189(5) Uani 1 1 d . . . . .
N12 N 0.28421(16) 0.22320(11) 0.00558(12) 0.0171(4) Uani 1 1 d . . . . .
N13 N 0.10023(16) 0.20751(11) -0.11088(12) 0.0181(4) Uani 1 1 d . . . . .
C1 C -0.18327(19) -0.01883(14) 0.02554(14) 0.0165(5) Uani 1 1 d . . . . .
C2 C -0.0692(2) 0.11827(13) 0.03639(14) 0.0164(5) Uani 1 1 d . . . . .
C3 C -0.2721(2) 0.11935(14) -0.00686(16) 0.0200(5) Uani 1 1 d . . . . .
C4 C 0.01155(19) -0.01007(14) 0.16755(16) 0.0192(5) Uani 1 1 d . . . . .
H4 H 0.0390 -0.0199 0.1175 0.023 Uiso 1 1 calc R U . . .
C5 C 0.0590(2) -0.03216(14) 0.24680(16) 0.0218(6) Uani 1 1 d . . . . .
C6 C -0.0083(2) -0.00579(14) 0.29923(16) 0.0225(6) Uani 1 1 d . . . . .
H6 H 0.0019 -0.0112 0.3582 0.027 Uiso 1 1 calc R U . . .
C7 C 0.1586(2) -0.07603(17) 0.26795(19) 0.0327(7) Uani 1 1 d . . . . .
H7A H 0.2072 -0.0483 0.3093 0.049 Uiso 1 1 calc R U . . .
H7B H 0.1904 -0.0835 0.2174 0.049 Uiso 1 1 calc R U . . .
H7C H 0.1432 -0.1249 0.2910 0.049 Uiso 1 1 calc R U . . .
C8 C -0.39740(19) 0.02513(14) 0.11571(16) 0.0206(5) Uani 1 1 d . . . . .
H8 H -0.4269 0.0182 0.0589 0.025 Uiso 1 1 calc R U . . .
C9 C -0.4535(2) 0.02117(15) 0.18260(17) 0.0241(6) Uani 1 1 d . . . . .
C10 C -0.3789(2) 0.03467(14) 0.25183(17) 0.0221(6) Uani 1 1 d . . . . .
H10 H -0.3920 0.0361 0.3079 0.027 Uiso 1 1 calc R U . . .
C11 C -0.5673(2) 0.00336(19) 0.1811(2) 0.0373(7) Uani 1 1 d . . . . .
H11A H -0.5802 -0.0493 0.1652 0.056 Uiso 1 1 calc R U . . .
H11B H -0.6098 0.0359 0.1405 0.056 Uiso 1 1 calc R U . . .
H11C H -0.5863 0.0118 0.2367 0.056 Uiso 1 1 calc R U . . .
C12 C -0.1721(2) 0.23870(14) 0.14259(16) 0.0211(6) Uani 1 1 d . . . . .
H12 H -0.1780 0.2614 0.0891 0.025 Uiso 1 1 calc R U . . .
C13 C -0.1548(2) 0.27763(15) 0.21822(17) 0.0263(6) Uani 1 1 d . . . . .
C14 C -0.1543(2) 0.22238(15) 0.27807(17) 0.0245(6) Uani 1 1 d . . . . .
H14 H -0.1448 0.2307 0.3366 0.029 Uiso 1 1 calc R U . . .
C15 C -0.1385(3) 0.35999(15) 0.23271(19) 0.0383(8) Uani 1 1 d . . . . .
H15A H -0.1246 0.3699 0.2928 0.057 Uiso 1 1 calc R U . . .
H15B H -0.2016 0.3872 0.2080 0.057 Uiso 1 1 calc R U . . .
H15C H -0.0788 0.3768 0.2068 0.057 Uiso 1 1 calc R U . . .
C16 C 0.2128(2) 0.13338(15) 0.18483(16) 0.0221(6) Uani 1 1 d . . . . .
H16 H 0.2348 0.0882 0.1617 0.027 Uiso 1 1 calc R U . . .
C17 C 0.2272(2) 0.14120(16) 0.27073(17) 0.0289(6) Uani 1 1 d . . . . .
H17 H 0.2575 0.1017 0.3058 0.035 Uiso 1 1 calc R U . . .
C18 C 0.1968(2) 0.20733(17) 0.30480(17) 0.0311(7) Uani 1 1 d . . . . .
H18 H 0.2073 0.2144 0.3636 0.037 Uiso 1 1 calc R U . . .
C19 C 0.1510(2) 0.26308(16) 0.25214(16) 0.0274(6) Uani 1 1 d . . . . .
H19 H 0.1295 0.3090 0.2742 0.033 Uiso 1 1 calc R U . . .
C20 C 0.1367(2) 0.25093(14) 0.16663(16) 0.0205(6) Uani 1 1 d . . . . .
C21 C 0.0754(2) 0.30380(14) 0.10550(16) 0.0232(6) Uani 1 1 d . . . . .
H21A H -0.0004 0.2939 0.1028 0.028 Uiso 1 1 calc R U . . .
H21B H 0.0891 0.3562 0.1243 0.028 Uiso 1 1 calc R U . . .
C22 C 0.1975(2) 0.34248(15) 0.01034(17) 0.0243(6) Uani 1 1 d . . . . .
H22A H 0.1815 0.3700 -0.0431 0.029 Uiso 1 1 calc R U . . .
H22B H 0.2082 0.3799 0.0560 0.029 Uiso 1 1 calc R U . . .
C23 C 0.2960(2) 0.29847(14) 0.01072(14) 0.0197(5) Uani 1 1 d . . . . .
C24 C 0.3924(2) 0.33357(16) 0.01135(15) 0.0249(6) Uani 1 1 d . . . . .
H24 H 0.3984 0.3866 0.0163 0.030 Uiso 1 1 calc R U . . .
C25 C 0.4793(2) 0.28989(17) 0.00465(17) 0.0296(7) Uani 1 1 d . . . . .
H25 H 0.5459 0.3124 0.0046 0.036 Uiso 1 1 calc R U . . .
C26 C 0.4674(2) 0.21269(17) -0.00197(17) 0.0289(6) Uani 1 1 d . . . . .
H26 H 0.5258 0.1816 -0.0074 0.035 Uiso 1 1 calc R U . . .
C27 C 0.3702(2) 0.18148(15) -0.00062(15) 0.0228(6) Uani 1 1 d . . . . .
H27 H 0.3632 0.1284 -0.0042 0.027 Uiso 1 1 calc R U . . .
C28 C 0.0171(2) 0.30865(15) -0.04693(16) 0.0233(6) Uani 1 1 d . . . . .
H28A H 0.0085 0.3634 -0.0562 0.028 Uiso 1 1 calc R U . . .
H28B H -0.0488 0.2883 -0.0318 0.028 Uiso 1 1 calc R U . . .
C29 C 0.0421(2) 0.27109(14) -0.12437(16) 0.0210(6) Uani 1 1 d . . . . .
C30 C 0.0079(2) 0.29758(16) -0.20400(17) 0.0312(7) Uani 1 1 d . . . . .
H30 H -0.0323 0.3424 -0.2120 0.037 Uiso 1 1 calc R U . . .
C31 C 0.0328(3) 0.25817(17) -0.27196(18) 0.0357(7) Uani 1 1 d . . . . .
H31 H 0.0097 0.2754 -0.3271 0.043 Uiso 1 1 calc R U . . .
C32 C 0.0915(2) 0.19373(17) -0.25844(17) 0.0314(7) Uani 1 1 d . . . . .
H32 H 0.1096 0.1659 -0.3042 0.038 Uiso 1 1 calc R U . . .
C33 C 0.1238(2) 0.16994(15) -0.17743(16) 0.0236(6) Uani 1 1 d . . . . .
H33 H 0.1643 0.1253 -0.1685 0.028 Uiso 1 1 calc R U . . .
Cl1 Cl 0.74075(11) 0.43476(8) 0.01863(9) 0.0205(3) Uani 0.5 1 d D U P A 1
O1 O 0.6843(12) 0.4738(9) -0.0503(8) 0.051(3) Uani 0.5 1 d D U P A 1
O2 O 0.6814(3) 0.4251(2) 0.0834(3) 0.0387(10) Uani 0.5 1 d D U P A 1
O3 O 0.8341(13) 0.4702(12) 0.0535(11) 0.045(3) Uani 0.5 1 d D U P A 1
O4 O 0.7613(13) 0.3631(5) -0.0116(14) 0.039(3) Uani 0.5 1 d D U P A 1
Cl1' Cl 0.78306(18) 0.44972(10) -0.01338(12) 0.0497(5) Uani 0.5 1 d D U P B 2
O1' O 0.8460(5) 0.4714(3) -0.0793(3) 0.0628(14) Uani 0.5 1 d D U P B 2
O2' O 0.7875(13) 0.3706(5) -0.0115(14) 0.039(3) Uani 0.5 1 d D U P B 2
O3' O 0.8410(13) 0.4850(12) 0.0565(11) 0.043(2) Uani 0.5 1 d D U P B 2
O4' O 0.6857(10) 0.4864(9) -0.0344(9) 0.056(3) Uani 0.5 1 d D U P B 2
O1W O 0.9398(4) 0.5037(2) -0.1003(3) 0.0401(11) Uani 0.5 1 d . . P C 1
H1WA H 0.9061 0.4931 -0.0627 0.060 Uiso 0.5 1 d R U P C 1
H1WB H 1.0002 0.5130 -0.0789 0.060 Uiso 0.5 1 d R U P C 1

loop_
_atom_site_aniso_label
_atom_site_aniso_U_11
_atom_site_aniso_U_22
_atom_site_aniso_U_33
_atom_site_aniso_U_23
_atom_site_aniso_U_13
_atom_site_aniso_U_12
Fe1 0.01728(18) 0.01111(18) 0.01418(17) -0.00075(13) 0.00125(13) 0.00118(14)
Fe2 0.01893(19) 0.01160(18) 0.01524(18) -0.00132(14) 0.00272(13) -0.00051(15)
B1 0.0290(16) 0.0151(15) 0.0146(13) -0.0005(11) 0.0039(12) -0.0018(13)
N1 0.0194(11) 0.0171(12) 0.0157(10) -0.0005(9) 0.0021(8) -0.0017(9)
N2 0.0221(11) 0.0123(11) 0.0167(10) -0.0016(8) 0.0018(9) 0.0028(9)
N3 0.0267(13) 0.0367(15) 0.0253(13) 0.0083(11) 0.0034(10) 0.0076(11)
N4 0.0215(11) 0.0138(11) 0.0138(10) 0.0010(8) 0.0008(8) 0.0003(9)
N5 0.0251(11) 0.0150(11) 0.0141(10) 0.0006(8) 0.0003(8) -0.0009(9)
N6 0.0229(11) 0.0121(10) 0.0182(11) -0.0013(8) 0.0024(9) 0.0013(9)
N7 0.0255(11) 0.0122(11) 0.0182(10) 0.0006(8) 0.0063(9) 0.0008(9)
N8 0.0230(11) 0.0147(11) 0.0157(10) -0.0007(8) 0.0041(8) -0.0001(9)
N9 0.0260(12) 0.0148(11) 0.0170(10) -0.0031(8) 0.0052(9) 0.0003(9)
N10 0.0199(11) 0.0150(11) 0.0204(11) -0.0021(9) 0.0049(9) -0.0024(9)
N11 0.0202(11) 0.0160(11) 0.0209(11) -0.0018(9) 0.0046(9) -0.0003(9)
N12 0.0218(11) 0.0165(11) 0.0128(10) -0.0005(8) 0.0020(8) 0.0003(9)
N13 0.0204(11) 0.0152(11) 0.0183(11) -0.0001(8) 0.0018(8) -0.0048(9)
C1 0.0172(12) 0.0197(14) 0.0120(11) 0.0018(10) -0.0003(9) -0.0005(10)
C2 0.0220(13) 0.0117(12) 0.0143(12) -0.0025(10) -0.0009(10) 0.0045(11)
C3 0.0203(13) 0.0200(14) 0.0211(13) -0.0010(11) 0.0075(11) 0.0007(11)
C4 0.0212(13) 0.0135(13) 0.0225(13) -0.0007(10) 0.0017(10) -0.0009(10)
C5 0.0222(14) 0.0166(13) 0.0243(14) 0.0021(11) -0.0042(11) -0.0015(11)
C6 0.0283(14) 0.0189(14) 0.0174(13) 0.0018(10) -0.0055(11) -0.0020(11)
C7 0.0266(15) 0.0326(17) 0.0360(16) 0.0065(13) -0.0048(12) 0.0073(13)
C8 0.0201(13) 0.0154(13) 0.0254(13) 0.0010(11) 0.0004(10) -0.0016(11)
C9 0.0213(14) 0.0155(13) 0.0362(16) 0.0034(11) 0.0065(12) 0.0024(11)
C10 0.0281(14) 0.0114(13) 0.0299(14) 0.0023(11) 0.0143(12) 0.0018(11)
C11 0.0229(15) 0.0394(19) 0.051(2) 0.0079(15) 0.0110(14) 0.0033(14)
C12 0.0271(14) 0.0131(13) 0.0250(14) 0.0014(10) 0.0099(11) 0.0014(11)
C13 0.0372(16) 0.0151(14) 0.0297(15) -0.0060(11) 0.0148(12) -0.0028(12)
C14 0.0326(15) 0.0189(14) 0.0234(14) -0.0073(11) 0.0085(11) -0.0054(12)
C15 0.064(2) 0.0146(15) 0.0407(18) -0.0087(13) 0.0236(16) -0.0091(14)
C16 0.0254(14) 0.0186(14) 0.0220(13) -0.0012(11) 0.0022(11) -0.0010(11)
C17 0.0355(16) 0.0272(16) 0.0223(14) 0.0040(12) -0.0010(12) -0.0022(13)
C18 0.0402(17) 0.0346(17) 0.0179(14) -0.0058(12) 0.0028(12) -0.0084(14)
C19 0.0343(16) 0.0255(15) 0.0235(14) -0.0078(12) 0.0076(12) -0.0038(13)
C20 0.0245(14) 0.0156(13) 0.0227(13) -0.0038(10) 0.0072(11) -0.0034(11)
C21 0.0308(15) 0.0162(14) 0.0242(14) -0.0056(11) 0.0098(11) 0.0024(11)
C22 0.0280(15) 0.0138(13) 0.0314(15) -0.0015(11) 0.0053(12) -0.0048(11)
C23 0.0260(14) 0.0206(14) 0.0123(12) 0.0002(10) 0.0027(10) -0.0015(11)
C24 0.0286(15) 0.0264(15) 0.0192(13) 0.0017(11) 0.0022(11) -0.0064(12)
C25 0.0234(15) 0.0407(18) 0.0243(14) 0.0032(13) 0.0024(11) -0.0082(13)
C26 0.0223(14) 0.0362(17) 0.0293(15) 0.0064(13) 0.0076(12) 0.0047(13)
C27 0.0266(14) 0.0214(14) 0.0206(13) 0.0000(11) 0.0041(11) 0.0020(12)
C28 0.0234(14) 0.0168(13) 0.0285(14) 0.0037(11) -0.0004(11) 0.0046(11)
C29 0.0221(13) 0.0157(13) 0.0243(14) 0.0026(11) 0.0002(11) -0.0037(11)
C30 0.0374(17) 0.0230(15) 0.0299(15) 0.0059(12) -0.0053(13) -0.0036(13)
C31 0.0506(19) 0.0312(17) 0.0219(15) 0.0067(12) -0.0055(13) -0.0102(15)
C32 0.0446(18) 0.0288(16) 0.0206(14) -0.0023(12) 0.0044(12) -0.0128(14)
C33 0.0299(15) 0.0194(14) 0.0222(13) -0.0017(11) 0.0063(11) -0.0086(12)
Cl1 0.0304(8) 0.0175(7) 0.0144(7) 0.0004(5) 0.0057(5) -0.0026(6)
O1 0.067(4) 0.034(6) 0.040(4) -0.003(4) -0.026(3) 0.019(4)
O2 0.040(2) 0.038(2) 0.042(2) -0.008(2) 0.0196(19) -0.011(2)
O3 0.056(4) 0.037(8) 0.035(4) -0.005(4) -0.010(3) -0.025(4)
O4 0.053(7) 0.025(3) 0.037(4) -0.003(3) 0.004(5) -0.001(3)
Cl1' 0.0734(14) 0.0288(10) 0.0388(11) -0.0095(8) -0.0171(10) 0.0174(9)
O1' 0.091(4) 0.061(3) 0.038(3) 0.003(2) 0.016(3) -0.001(3)
O2' 0.051(7) 0.026(3) 0.042(4) -0.005(3) 0.008(5) 0.011(4)
O3' 0.062(5) 0.027(6) 0.039(4) -0.003(3) 0.005(3) -0.009(4)
O4' 0.056(4) 0.030(5) 0.076(7) -0.004(5) -0.007(4) 0.007(3)
O1W 0.052(3) 0.032(2) 0.040(2) 0.0062(19) 0.018(2) 0.000(2)

loop_
_atom_type_symbol
_atom_type_description
_atom_type_scat_dispersion_real
_atom_type_scat_dispersion_imag
_atom_type_scat_source
C C 0.0033 0.0016 'International Tables Vol C Tables 4.2.6.8 and 6.1.1.4'
H H 0.0000 0.0000 'International Tables Vol C Tables 4.2.6.8 and 6.1.1.4'
B B 0.0013 0.0007 'International Tables Vol C Tables 4.2.6.8 and 6.1.1.4'
N N 0.0061 0.0033 'International Tables Vol C Tables 4.2.6.8 and 6.1.1.4'
O O 0.0106 0.0060 'International Tables Vol C Tables 4.2.6.8 and 6.1.1.4'
Cl Cl 0.1484 0.1585 'International Tables Vol C Tables 4.2.6.8 and 6.1.1.4'
Fe Fe 0.3463 0.8444 'International Tables Vol C Tables 4.2.6.8 and 6.1.1.4'

loop_
_geom_angle_atom_site_label_1
_geom_angle_atom_site_label_2
_geom_angle_atom_site_label_3
_geom_angle
_geom_angle_site_symmetry_1
_geom_angle_site_symmetry_3
C2 Fe1 C3 85.91(10) . .
C2 Fe1 C1 95.59(10) . .
C3 Fe1 C1 90.55(10) . .
C2 Fe1 N8 88.28(9) . .
C3 Fe1 N8 94.17(10) . .
C1 Fe1 N8 174.10(9) . .
C2 Fe1 N6 173.95(9) . .
C3 Fe1 N6 94.60(9) . .
C1 Fe1 N6 90.44(9) . .
N8 Fe1 N6 85.67(8) . .
C2 Fe1 N4 89.61(9) . .
C3 Fe1 N4 174.17(9) . .
C1 Fe1 N4 86.17(9) . .
N8 Fe1 N4 89.42(8) . .
N6 Fe1 N4 90.24(8) . .
N2 Fe2 N1 86.15(8) . 3
N2 Fe2 N12 177.85(8) . .
N1 Fe2 N12 94.72(9) 3 .
N2 Fe2 N10 87.35(8) . .
N1 Fe2 N10 97.50(8) 3 .
N12 Fe2 N10 90.59(8) . .
N2 Fe2 N13 90.82(8) . .
N1 Fe2 N13 96.05(8) 3 .
N12 Fe2 N13 91.04(8) . .
N10 Fe2 N13 166.17(9) . .
N2 Fe2 N11 94.49(8) . .
N1 Fe2 N11 178.34(8) 3 .
N12 Fe2 N11 84.69(8) . .
N10 Fe2 N11 84.06(8) . .
N13 Fe2 N11 82.41(8) . .
N5 B1 N9 106.8(2) . .
N5 B1 N7 108.8(2) . .
N9 B1 N7 105.1(2) . .
N5 B1 H1 111.9 . .
N9 B1 H1 111.9 . .
N7 B1 H1 112.0 . .
C1 N1 Fe2 166.8(2) . 3
C2 N2 Fe2 165.38(19) . .
C4 N4 N5 106.71(19) . .
C4 N4 Fe1 132.41(16) . .
N5 N4 Fe1 120.87(15) . .
C6 N5 N4 109.2(2) . .
C6 N5 B1 133.3(2) . .
N4 N5 B1 116.98(19) . .
C8 N6 N7 107.0(2) . .
C8 N6 Fe1 132.70(17) . .
N7 N6 Fe1 118.66(15) . .
C10 N7 N6 108.8(2) . .
C10 N7 B1 130.4(2) . .
N6 N7 B1 119.62(19) . .
C12 N8 N9 107.0(2) . .
C12 N8 Fe1 134.19(17) . .
N9 N8 Fe1 118.25(15) . .
C14 N9 N8 108.8(2) . .
C14 N9 B1 131.8(2) . .
N8 N9 B1 119.33(19) . .
C16 N10 C20 118.1(2) . .
C16 N10 Fe2 127.90(17) . .
C20 N10 Fe2 114.03(17) . .
C21 N11 C28 112.0(2) . .
C21 N11 C22 111.1(2) . .
C28 N11 C22 109.9(2) . .
C21 N11 Fe2 107.62(15) . .
C28 N11 Fe2 105.65(15) . .
C22 N11 Fe2 110.31(15) . .
C23 N12 C27 117.6(2) . .
C23 N12 Fe2 115.82(17) . .
C27 N12 Fe2 126.56(17) . .
C33 N13 C29 118.3(2) . .
C33 N13 Fe2 128.99(18) . .
C29 N13 Fe2 112.72(16) . .
N1 C1 Fe1 166.9(2) . .
N2 C2 Fe1 170.2(2) . .
N3 C3 Fe1 177.1(2) . .
N4 C4 C5 110.9(2) . .
N4 C4 H4 124.5 . .
C5 C4 H4 124.5 . .
C6 C5 C4 103.9(2) . .
C6 C5 C7 129.2(2) . .
C4 C5 C7 126.9(2) . .
N5 C6 C5 109.2(2) . .
N5 C6 H6 125.4 . .
C5 C6 H6 125.4 . .
C5 C7 H7A 109.5 . .
C5 C7 H7B 109.5 . .
H7A C7 H7B 109.5 . .
C5 C7 H7C 109.5 . .
H7A C7 H7C 109.5 . .
H7B C7 H7C 109.5 . .
N6 C8 C9 110.8(2) . .
N6 C8 H8 124.6 . .
C9 C8 H8 124.6 . .
C10 C9 C8 104.0(2) . .
C10 C9 C11 127.5(2) . .
C8 C9 C11 128.4(3) . .
N7 C10 C9 109.4(2) . .
N7 C10 H10 125.3 . .
C9 C10 H10 125.3 . .
C9 C11 H11A 109.5 . .
C9 C11 H11B 109.5 . .
H11A C11 H11B 109.5 . .
C9 C11 H11C 109.5 . .
H11A C11 H11C 109.5 . .
H11B C11 H11C 109.5 . .
N8 C12 C13 110.5(2) . .
N8 C12 H12 124.8 . .
C13 C12 H12 124.8 . .
C14 C13 C12 104.2(2) . .
C14 C13 C15 127.1(3) . .
C12 C13 C15 128.7(3) . .
N9 C14 C13 109.5(2) . .
N9 C14 H14 125.3 . .
C13 C14 H14 125.3 . .
C13 C15 H15A 109.5 . .
C13 C15 H15B 109.5 . .
H15A C15 H15B 109.5 . .
C13 C15 H15C 109.5 . .
H15A C15 H15C 109.5 . .
H15B C15 H15C 109.5 . .
N10 C16 C17 122.6(2) . .
N10 C16 H16 118.7 . .
C17 C16 H16 118.7 . .
C18 C17 C16 119.0(3) . .
C18 C17 H17 120.5 . .
C16 C17 H17 120.5 . .
C17 C18 C19 119.1(3) . .
C17 C18 H18 120.5 . .
C19 C18 H18 120.5 . .
C18 C19 C20 119.0(3) . .
C18 C19 H19 120.5 . .
C20 C19 H19 120.5 . .
N10 C20 C19 122.3(2) . .
N10 C20 C21 114.9(2) . .
C19 C20 C21 122.5(2) . .
N11 C21 C20 109.9(2) . .
N11 C21 H21A 109.7 . .
C20 C21 H21A 109.7 . .
N11 C21 H21B 109.7 . .
C20 C21 H21B 109.7 . .
H21A C21 H21B 108.2 . .
C23 C22 N11 112.4(2) . .
C23 C22 H22A 109.1 . .
N11 C22 H22A 109.1 . .
C23 C22 H22B 109.1 . .
N11 C22 H22B 109.1 . .
H22A C22 H22B 107.9 . .
N12 C23 C24 122.6(2) . .
N12 C23 C22 115.6(2) . .
C24 C23 C22 121.7(2) . .
C25 C24 C23 118.9(3) . .
C25 C24 H24 120.6 . .
C23 C24 H24 120.6 . .
C24 C25 C26 118.9(3) . .
C24 C25 H25 120.6 . .
C26 C25 H25 120.6 . .
C27 C26 C25 119.3(3) . .
C27 C26 H26 120.3 . .
C25 C26 H26 120.3 . .
N12 C27 C26 122.7(3) . .
N12 C27 H27 118.6 . .
C26 C27 H27 118.6 . .
N11 C28 C29 107.5(2) . .
N11 C28 H28A 110.2 . .
C29 C28 H28A 110.2 . .
N11 C28 H28B 110.2 . .
C29 C28 H28B 110.2 . .
H28A C28 H28B 108.5 . .
N13 C29 C30 121.7(2) . .
N13 C29 C28 114.9(2) . .
C30 C29 C28 123.4(2) . .
C29 C30 C31 119.3(3) . .
C29 C30 H30 120.3 . .
C31 C30 H30 120.3 . .
C32 C31 C30 119.0(3) . .
C32 C31 H31 120.5 . .
C30 C31 H31 120.5 . .
C31 C32 C33 119.2(3) . .
C31 C32 H32 120.4 . .
C33 C32 H32 120.4 . .
N13 C33 C32 122.5(3) . .
N13 C33 H33 118.8 . .
C32 C33 H33 118.8 . .
O2 Cl1 O3 106.8(9) . .
O2 Cl1 O4 107.7(8) . .
O3 Cl1 O4 110.6(11) . .
O2 Cl1 O1 112.0(7) . .
O3 Cl1 O1 113.9(12) . .
O4 Cl1 O1 105.8(11) . .
O3' Cl1' O2' 114.4(12) . .
O3' Cl1' O4' 109.5(11) . .
O2' Cl1' O4' 120.0(11) . .
O3' Cl1' O1' 100.4(9) . .
O2' Cl1' O1' 104.5(8) . .
O4' Cl1' O1' 105.7(7) . .
H1WA O1W H1WB 107.9 . .

loop_
_geom_bond_atom_site_label_1
_geom_bond_atom_site_label_2
_geom_bond_distance
_geom_bond_site_symmetry_2
Fe1 C2 1.911(3) .
Fe1 C3 1.918(3) .
Fe1 C1 1.928(3) .
Fe1 N8 1.972(2) .
Fe1 N6 1.972(2) .
Fe1 N4 1.982(2) .
Fe2 N2 1.939(2) .
Fe2 N1 1.940(2) 3
Fe2 N12 1.961(2) .
Fe2 N10 1.974(2) .
Fe2 N13 1.986(2) .
Fe2 N11 1.999(2) .
B1 N5 1.535(4) .
B1 N9 1.540(3) .
B1 N7 1.544(4) .
B1 H1 1.0007 .
N1 C1 1.161(3) .
N1 Fe2 1.940(2) 3
N2 C2 1.161(3) .
N3 C3 1.157(3) .
N4 C4 1.338(3) .
N4 N5 1.362(3) .
N5 C6 1.347(3) .
N6 C8 1.339(3) .
N6 N7 1.363(3) .
N7 C10 1.351(3) .
N8 C12 1.336(3) .
N8 N9 1.369(3) .
N9 C14 1.343(3) .
N10 C16 1.345(3) .
N10 C20 1.352(3) .
N11 C21 1.490(3) .
N11 C28 1.492(3) .
N11 C22 1.500(3) .
N12 C23 1.351(3) .
N12 C27 1.353(3) .
N13 C33 1.343(3) .
N13 C29 1.358(3) .
C4 C5 1.394(3) .
C4 H4 0.9500 .
C5 C6 1.386(4) .
C5 C7 1.500(4) .
C6 H6 0.9500 .
C7 H7A 0.9800 .
C7 H7B 0.9800 .
C7 H7C 0.9800 .
C8 C9 1.394(4) .
C8 H8 0.9500 .
C9 C10 1.385(4) .
C9 C11 1.501(4) .
C10 H10 0.9500 .
C11 H11A 0.9800 .
C11 H11B 0.9800 .
C11 H11C 0.9800 .
C12 C13 1.397(4) .
C12 H12 0.9500 .
C13 C14 1.381(4) .
C13 C15 1.495(4) .
C14 H14 0.9500 .
C15 H15A 0.9800 .
C15 H15B 0.9800 .
C15 H15C 0.9800 .
C16 C17 1.383(4) .
C16 H16 0.9500 .
C17 C18 1.383(4) .
C17 H17 0.9500 .
C18 C19 1.383(4) .
C18 H18 0.9500 .
C19 C20 1.387(4) .
C19 H19 0.9500 .
C20 C21 1.503(4) .
C21 H21A 0.9900 .
C21 H21B 0.9900 .
C22 C23 1.494(4) .
C22 H22A 0.9900 .
C22 H22B 0.9900 .
C23 C24 1.392(4) .
C24 C25 1.383(4) .
C24 H24 0.9500 .
C25 C26 1.386(4) .
C25 H25 0.9500 .
C26 C27 1.377(4) .
C26 H26 0.9500 .
C27 H27 0.9500 .
C28 C29 1.500(4) .
C28 H28A 0.9900 .
C28 H28B 0.9900 .
C29 C30 1.382(4) .
C30 C31 1.385(4) .
C30 H30 0.9500 .
C31 C32 1.375(4) .
C31 H31 0.9500 .
C32 C33 1.383(4) .
C32 H32 0.9500 .
C33 H33 0.9500 .
Cl1 O2 1.401(4) .
Cl1 O3 1.402(9) .
Cl1 O4 1.408(8) .
Cl1 O1 1.421(8) .
Cl1' O3' 1.408(9) .
Cl1' O2' 1.411(8) .
Cl1' O4' 1.412(9) .
Cl1' O1' 1.489(5) .
O1W H1WA 0.8232 .
O1W H1WB 0.8230 .

loop_
_geom_hbond_atom_site_label_D
_geom_hbond_atom_site_label_H
_geom_hbond_atom_site_label_A
_geom_hbond_distance_DH
_geom_hbond_distance_HA
_geom_hbond_distance_DA
_geom_hbond_angle_DHA
_geom_hbond_site_symmetry_A
C10 H10 O3 0.95 2.54 3.326(16) 139.6 2_545
C10 H10 O3' 0.95 2.38 3.195(15) 144.1 2_545
C12 H12 O4 0.95 2.48 3.35(2) 152.2 1_455
C12 H12 O2' 0.95 2.53 3.411(19) 153.7 1_455
C16 H16 N1 0.95 2.69 3.180(3) 112.6 3
C17 H17 O1' 0.95 2.41 3.340(6) 164.7 4_566
C21 H21B O1W 0.99 2.54 3.436(5) 149.7 3_665
C22 H22A O3' 0.99 2.60 3.27(2) 124.8 3_665
C24 H24 O4' 0.95 2.55 3.400(15) 149.5 3_665
C26 H26 N3 0.95 2.37 3.250(4) 154.8 1_655
C27 H27 N1 0.95 2.53 3.049(3) 114.4 3
C28 H28B O2' 0.99 2.64 3.297(15) 124.3 1_455
O1W H1WA Cl1 0.82 2.87 3.653(4) 159.6 .
O1W H1WA O3 0.82 2.26 3.08(2) 171.7 .
O1W H1WB O3 0.82 2.14 2.943(14) 165.6 3_765
C10 H10 O3 0.95 2.54 3.326(16) 139.6 2_545
C10 H10 O3' 0.95 2.38 3.195(15) 144.1 2_545
C12 H12 O4 0.95 2.48 3.35(2) 152.2 1_455
C12 H12 O2' 0.95 2.53 3.411(19) 153.7 1_455
C16 H16 N1 0.95 2.69 3.180(3) 112.6 3
C17 H17 O1' 0.95 2.41 3.340(6) 164.7 4_566
C21 H21B O1W 0.99 2.54 3.436(5) 149.7 3_665
C22 H22A O3' 0.99 2.60 3.27(2) 124.8 3_665
C24 H24 O4' 0.95 2.55 3.400(15) 149.5 3_665
C26 H26 N3 0.95 2.37 3.250(4) 154.8 1_655
C27 H27 N1 0.95 2.53 3.049(3) 114.4 3
C28 H28B O2' 0.99 2.64 3.297(15) 124.3 1_455
O1W H1WA Cl1 0.82 2.87 3.653(4) 159.6 .
O1W H1WA O3 0.82 2.26 3.08(2) 171.7 .
O1W H1WB O3 0.82 2.14 2.943(14) 165.6 3_765

loop_
_geom_torsion_atom_site_label_1
_geom_torsion_atom_site_label_2
_geom_torsion_atom_site_label_3
_geom_torsion_atom_site_label_4
_geom_torsion
_geom_torsion_site_symmetry_1
C4 N4 N5 C6 0.9(3) .
Fe1 N4 N5 C6 -178.11(16) .
C4 N4 N5 B1 173.4(2) .
Fe1 N4 N5 B1 -5.7(3) .
N9 B1 N5 C6 116.4(3) .
N7 B1 N5 C6 -130.7(3) .
N9 B1 N5 N4 -53.8(3) .
N7 B1 N5 N4 59.1(3) .
C8 N6 N7 C10 -0.7(3) .
Fe1 N6 N7 C10 166.51(16) .
C8 N6 N7 B1 -169.4(2) .
Fe1 N6 N7 B1 -2.2(3) .
N5 B1 N7 C10 138.7(2) .
N9 B1 N7 C10 -107.3(3) .
N5 B1 N7 N6 -55.4(3) .
N9 B1 N7 N6 58.7(3) .
C12 N8 N9 C14 -1.2(3) .
Fe1 N8 N9 C14 171.16(17) .
C12 N8 N9 B1 176.1(2) .
Fe1 N8 N9 B1 -11.5(3) .
N5 B1 N9 C14 -118.4(3) .
N7 B1 N9 C14 126.2(3) .
N5 B1 N9 N8 65.1(3) .
N7 B1 N9 N8 -50.4(3) .
Fe2 N1 C1 Fe1 -37.9(16) 3
N5 N4 C4 C5 -0.5(3) .
Fe1 N4 C4 C5 178.36(17) .
N4 C4 C5 C6 -0.1(3) .
N4 C4 C5 C7 178.6(2) .
N4 N5 C6 C5 -1.0(3) .
B1 N5 C6 C5 -171.8(2) .
C4 C5 C6 N5 0.6(3) .
C7 C5 C6 N5 -178.0(3) .
N7 N6 C8 C9 0.5(3) .
Fe1 N6 C8 C9 -164.16(18) .
N6 C8 C9 C10 -0.1(3) .
N6 C8 C9 C11 -177.9(3) .
N6 N7 C10 C9 0.6(3) .
B1 N7 C10 C9 167.8(2) .
C8 C9 C10 N7 -0.3(3) .
C11 C9 C10 N7 177.5(3) .
N9 N8 C12 C13 1.6(3) .
Fe1 N8 C12 C13 -169.04(19) .
N8 C12 C13 C14 -1.3(3) .
N8 C12 C13 C15 177.8(3) .
N8 N9 C14 C13 0.4(3) .
B1 N9 C14 C13 -176.4(3) .
C12 C13 C14 N9 0.5(3) .
C15 C13 C14 N9 -178.6(3) .
C20 N10 C16 C17 -0.6(4) .
Fe2 N10 C16 C17 179.9(2) .
N10 C16 C17 C18 -1.1(4) .
C16 C17 C18 C19 1.3(4) .
C17 C18 C19 C20 0.0(4) .
C16 N10 C20 C19 2.1(4) .
Fe2 N10 C20 C19 -178.4(2) .
C16 N10 C20 C21 -172.0(2) .
Fe2 N10 C20 C21 7.5(3) .
C18 C19 C20 N10 -1.8(4) .
C18 C19 C20 C21 171.9(3) .
C28 N11 C21 C20 148.4(2) .
C22 N11 C21 C20 -88.1(2) .
Fe2 N11 C21 C20 32.7(2) .
N10 C20 C21 N11 -27.2(3) .
C19 C20 C21 N11 158.7(2) .
C21 N11 C22 C23 108.1(2) .
C28 N11 C22 C23 -127.3(2) .
Fe2 N11 C22 C23 -11.2(3) .
C27 N12 C23 C24 -1.2(3) .
Fe2 N12 C23 C24 177.93(18) .
C27 N12 C23 C22 175.1(2) .
Fe2 N12 C23 C22 -5.7(3) .
N11 C22 C23 N12 11.3(3) .
N11 C22 C23 C24 -172.3(2) .
N12 C23 C24 C25 1.4(4) .
C22 C23 C24 C25 -174.7(2) .
C23 C24 C25 C26 -0.4(4) .
C24 C25 C26 C27 -0.8(4) .
C23 N12 C27 C26 -0.1(3) .
Fe2 N12 C27 C26 -179.12(19) .
C25 C26 C27 N12 1.1(4) .
C21 N11 C28 C29 -159.8(2) .
C22 N11 C28 C29 76.1(2) .
Fe2 N11 C28 C29 -42.9(2) .
C33 N13 C29 C30 -0.4(4) .
Fe2 N13 C29 C30 177.8(2) .
C33 N13 C29 C28 178.6(2) .
Fe2 N13 C29 C28 -3.2(3) .
N11 C28 C29 N13 31.2(3) .
N11 C28 C29 C30 -149.8(2) .
N13 C29 C30 C31 0.4(4) .
C28 C29 C30 C31 -178.5(3) .
C29 C30 C31 C32 -0.3(4) .
C30 C31 C32 C33 0.1(4) .
C29 N13 C33 C32 0.2(4) .
Fe2 N13 C33 C32 -177.63(19) .
C31 C32 C33 N13 -0.1(4) .
